data_4026422
loop_
_publ_author_name
'Takehiro Yamagishi'
'Naoko Tashiro'
'Tsutomu Yokomatsu'

_publ_contact_author_address
;
School of Pharmacy, Tokyo University of Pharmacy and Life Sciences,
1432-1 Horinouchi Hachioji, Tokyo, 192-0392, Japan
;
_publ_section_title
;
 Diastereoselective Synthesis of the Leu-Pro Type Phosphinyl Dipeptide
 Isostere
;
_journal_name_full 'Journal of Organic Chemistry'
_journal_page_first 5472
_journal_page_last 5476
_journal_paper_doi 10.1021/jo200669r
_journal_volume 76
_journal_year 2011
_chemical_formula_moiety 'C30 H52 N O6 P S'
_chemical_formula_sum 'C30 H52 N O6 P S'
_chemical_formula_weight 585.76
_chemical_name_systematic
; 
 ? 
;
_space_group_IT_number 2
_symmetry_cell_setting triclinic
_symmetry_space_group_name_Hall '-P 1'
_symmetry_space_group_name_H-M 'P -1'
_atom_sites_solution_hydrogens geom
_atom_sites_solution_primary direct
_atom_sites_solution_secondary difmap
_audit_creation_date '12 November 09'
_audit_creation_method SHELXL-97
_cell_angle_alpha 110.4240(10)
_cell_angle_beta 98.3200(10)
_cell_angle_gamma 109.3280(10)
_cell_formula_units_Z 2
_cell_length_a 10.9707(9)
_cell_length_b 11.5730(10)
_cell_length_c 14.9262(12)
_cell_measurement_reflns_used 9198
_cell_measurement_temperature 90
_cell_measurement_theta_max 27.47
_cell_measurement_theta_min 2.17
_cell_volume 1601.7(2)
_computing_cell_refinement 'APEX2 (Bruker AXS, 2006)'
_computing_data_collection 'APEX2 (Bruker AXS, 2006)'
_computing_data_reduction 'SAINT (Bruker AXS, 2004)'
_computing_molecular_graphics 'XSHEL (Bruker AXS,2002)'
_computing_publication_material 'XCIF (Bruker AXS, 2001)'
_computing_structure_refinement 'SHELXL-97 (Sheldrick, 1997)'
_computing_structure_solution 'SHELXS-97 (Sheldrick, 1997)'
_diffrn_ambient_temperature 90
_diffrn_detector_area_resol_mean 8.333
_diffrn_measured_fraction_theta_full 0.981
_diffrn_measured_fraction_theta_max 0.981
_diffrn_measurement_device_type 'Bruker APEXII CCD area detector'
_diffrn_measurement_method 'phi and omega scans'
_diffrn_radiation_monochromator 'Bruker Helios multilayer confocal mirror'
_diffrn_radiation_source 'Bruker TXS fine-focus rotating anode'
_diffrn_radiation_type MoK\a
_diffrn_radiation_wavelength 0.71073
_diffrn_reflns_av_R_equivalents 0.0388
_diffrn_reflns_av_sigmaI/netI 0.0489
_diffrn_reflns_limit_h_max 14
_diffrn_reflns_limit_h_min -14
_diffrn_reflns_limit_k_max 15
_diffrn_reflns_limit_k_min -14
_diffrn_reflns_limit_l_max 19
_diffrn_reflns_limit_l_min -19
_diffrn_reflns_number 18544
_diffrn_reflns_theta_full 27.55
_diffrn_reflns_theta_max 27.55
_diffrn_reflns_theta_min 1.52
_exptl_absorpt_coefficient_mu 0.192
_exptl_absorpt_correction_T_max 0.9811
_exptl_absorpt_correction_T_min 0.9609
_exptl_absorpt_correction_type empirical
_exptl_absorpt_process_details
;
Crystal Faces plugin in Bruker APEX2 software
;
_exptl_crystal_colour colorless
_exptl_crystal_density_diffrn 1.215
_exptl_crystal_description block
_exptl_crystal_F_000 636
_exptl_crystal_size_max 0.21
_exptl_crystal_size_mid 0.14
_exptl_crystal_size_min 0.10
_refine_diff_density_max 0.451
_refine_diff_density_min -0.590
_refine_diff_density_rms 0.054
_refine_ls_extinction_method none
_refine_ls_goodness_of_fit_ref 1.016
_refine_ls_hydrogen_treatment constr
_refine_ls_matrix_type full
_refine_ls_number_parameters 374
_refine_ls_number_reflns 7241
_refine_ls_number_restraints 312
_refine_ls_restrained_S_all 0.995
_refine_ls_R_factor_all 0.0591
_refine_ls_R_factor_gt 0.0403
_refine_ls_shift/su_max 0.001
_refine_ls_shift/su_mean 0.000
_refine_ls_structure_factor_coef Fsqd
_refine_ls_weighting_details 'calc w=1/[\s^2^(Fo^2^)+(0.0455P)^2^+0.6066P] where P=(Fo^2^+2Fc^2^)/3'
_refine_ls_weighting_scheme calc
_refine_ls_wR_factor_gt 0.0935
_refine_ls_wR_factor_ref 0.1011
_reflns_number_gt 5582
_reflns_number_total 7241
_reflns_threshold_expression >2sigma(I)
_cod_data_source_file jo200669r_si_002.cif
_cod_data_source_block ma
_cod_original_sg_symbol_Hall '-P 1 '
_cod_original_sg_symbol_H-M 'P -1 '
_cod_database_code 4026422

loop_
_symmetry_equiv_pos_as_xyz
'x, y, z'
'-x, -y, -z'

loop_
_atom_site_label
_atom_site_type_symbol
_atom_site_fract_x
_atom_site_fract_y
_atom_site_fract_z
_atom_site_U_iso_or_equiv
_atom_site_adp_type
_atom_site_occupancy
_atom_site_symmetry_multiplicity
_atom_site_calc_flag
_atom_site_refinement_flags
_atom_site_disorder_assembly
_atom_site_disorder_group
C1 C 0.25590(16) 0.83638(16) 0.73652(11) 0.0131(3) Uani 1 1 d U . .
H1 H 0.1651 0.8216 0.7473 0.016 Uiso 1 1 calc R . .
C2 C 0.30369(17) 0.96568(17) 0.71838(12) 0.0164(3) Uani 1 1 d U . .
H2A H 0.3763 0.9696 0.6856 0.020 Uiso 1 1 calc R . .
H2B H 0.2277 0.9686 0.6757 0.020 Uiso 1 1 calc R . .
C3 C 0.35679(19) 1.08343(18) 0.82340(13) 0.0218(4) Uani 1 1 d U . .
H3A H 0.4442 1.1536 0.8312 0.026 Uiso 1 1 calc R . .
H3B H 0.2915 1.1251 0.8342 0.026 Uiso 1 1 calc R . .
C4 C 0.3746(2) 1.02308(18) 0.89871(13) 0.0233(4) Uani 1 1 d U . .
H4A H 0.3066 1.0241 0.9356 0.028 Uiso 1 1 calc R . .
H4B H 0.4658 1.0764 0.9476 0.028 Uiso 1 1 calc R . .
C5 C 0.35570(17) 0.87640(17) 0.83837(12) 0.0161(3) Uani 1 1 d U . .
H5 H 0.3139 0.8174 0.8709 0.019 Uiso 1 1 calc R . .
C6 C 0.48774(17) 0.86948(18) 0.82595(12) 0.0191(4) Uani 1 1 d U A .
C7A C 0.6141(6) 0.7349(7) 0.8122(9) 0.0287(7) Uani 0.583(16) 1 d PDU A 1
H7AA H 0.6928 0.7924 0.8728 0.034 Uiso 0.583(16) 1 calc PR A 1
H7AB H 0.6362 0.7580 0.7570 0.034 Uiso 0.583(16) 1 calc PR A 1
C7B C 0.6111(9) 0.7349(10) 0.8050(12) 0.0287(7) Uani 0.417(16) 1 d PDU A 2
H7BA H 0.6959 0.8158 0.8472 0.034 Uiso 0.417(16) 1 calc PR A 2
H7BB H 0.6030 0.7169 0.7341 0.034 Uiso 0.417(16) 1 calc PR A 2
C9A C 0.437(2) 0.749(2) 0.5547(15) 0.0182(7) Uani 0.19(2) 1 d PDU B 3
H9AA H 0.5031 0.8440 0.5920 0.022 Uiso 0.19(2) 1 calc PR B 3
H9AB H 0.3643 0.7438 0.5039 0.022 Uiso 0.19(2) 1 calc PR B 3
C9B C 0.4528(6) 0.7629(5) 0.5671(4) 0.0182(7) Uani 0.81(2) 1 d PDU B 4
H9BA H 0.5395 0.8388 0.6126 0.022 Uiso 0.81(2) 1 calc PR B 4
H9BB H 0.3983 0.7993 0.5356 0.022 Uiso 0.81(2) 1 calc PR B 4
C11 C 0.16958(15) 0.53692(16) 0.65146(11) 0.0114(3) Uani 1 1 d U . .
H11 H 0.2259 0.5529 0.7172 0.014 Uiso 1 1 calc R . .
C12 C 0.17573(16) 0.41832(16) 0.56634(12) 0.0136(3) Uani 1 1 d U . .
H12A H 0.1256 0.4093 0.5018 0.016 Uiso 1 1 calc R . .
H12B H 0.2712 0.4410 0.5670 0.016 Uiso 1 1 calc R . .
C13 C 0.11855(17) 0.28144(17) 0.57097(12) 0.0165(3) Uani 1 1 d U . .
H13 H 0.0309 0.2694 0.5868 0.020 Uiso 1 1 calc R . .
C14 C 0.21187(19) 0.27186(19) 0.65183(13) 0.0230(4) Uani 1 1 d U . .
H14A H 0.2950 0.2741 0.6343 0.034 Uiso 1 1 calc R . .
H14B H 0.1663 0.1870 0.6570 0.034 Uiso 1 1 calc R . .
H14C H 0.2342 0.3484 0.7161 0.034 Uiso 1 1 calc R . .
C15 C 0.08932(19) 0.17000(19) 0.46805(14) 0.0245(4) Uani 1 1 d U . .
H15A H 0.0529 0.0817 0.4701 0.037 Uiso 1 1 calc R . .
H15B H 0.1731 0.1829 0.4492 0.037 Uiso 1 1 calc R . .
H15C H 0.0231 0.1738 0.4187 0.037 Uiso 1 1 calc R . .
C16 C -0.00044(16) 0.39754(16) 0.79003(11) 0.0124(3) Uani 1 1 d U . .
C17 C -0.10568(16) 0.26461(17) 0.73855(12) 0.0130(3) Uani 1 1 d U . .
C18 C -0.10010(16) 0.16815(17) 0.77217(12) 0.0146(3) Uani 1 1 d U . .
H18 H -0.1710 0.0799 0.7393 0.018 Uiso 1 1 calc R . .
C19 C 0.00376(16) 0.19437(17) 0.85127(12) 0.0143(3) Uani 1 1 d U . .
C20 C 0.10770(16) 0.32272(17) 0.89697(12) 0.0141(3) Uani 1 1 d U . .
H20 H 0.1810 0.3409 0.9498 0.017 Uiso 1 1 calc R . .
C21 C 0.11025(16) 0.42667(17) 0.86938(11) 0.0131(3) Uani 1 1 d U . .
C22 C -0.22808(16) 0.21679(17) 0.64966(12) 0.0143(3) Uani 1 1 d U . .
H22 H -0.2104 0.2863 0.6223 0.017 Uiso 1 1 calc R . .
C23 C -0.25267(18) 0.08126(18) 0.56566(12) 0.0189(4) Uani 1 1 d U . .
H23A H -0.2754 0.0106 0.5900 0.028 Uiso 1 1 calc R . .
H23B H -0.1708 0.0891 0.5447 0.028 Uiso 1 1 calc R . .
H23C H -0.3275 0.0575 0.5086 0.028 Uiso 1 1 calc R . .
C24 C -0.35464(17) 0.20520(19) 0.68524(13) 0.0202(4) Uani 1 1 d U . .
H24A H -0.3425 0.2949 0.7323 0.030 Uiso 1 1 calc R . .
H24B H -0.3683 0.1444 0.7186 0.030 Uiso 1 1 calc R . .
H24C H -0.4337 0.1689 0.6275 0.030 Uiso 1 1 calc R . .
C25 C 0.00223(17) 0.08888(17) 0.88964(12) 0.0153(3) Uani 1 1 d U . .
H25 H 0.0953 0.1195 0.9334 0.018 Uiso 1 1 calc R . .
C26 C -0.03489(19) -0.05015(18) 0.80565(13) 0.0216(4) Uani 1 1 d U . .
H26A H 0.0232 -0.0412 0.7622 0.032 Uiso 1 1 calc R . .
H26B H -0.1296 -0.0874 0.7664 0.032 Uiso 1 1 calc R . .
H26C H -0.0220 -0.1109 0.8345 0.032 Uiso 1 1 calc R . .
C27 C -0.09402(17) 0.08182(18) 0.95447(12) 0.0172(3) Uani 1 1 d U . .
H27A H -0.1845 0.0605 0.9150 0.026 Uiso 1 1 calc R . .
H27B H -0.0609 0.1692 1.0125 0.026 Uiso 1 1 calc R . .
H27C H -0.0981 0.0112 0.9773 0.026 Uiso 1 1 calc R . .
C28 C 0.23253(16) 0.56245(17) 0.93067(12) 0.0149(3) Uani 1 1 d U . .
H28 H 0.2437 0.6158 0.8899 0.018 Uiso 1 1 calc R . .
C29 C 0.36440(17) 0.54676(19) 0.95797(14) 0.0218(4) Uani 1 1 d U . .
H29A H 0.3718 0.4807 0.8989 0.033 Uiso 1 1 calc R . .
H29B H 0.3645 0.5154 1.0110 0.033 Uiso 1 1 calc R . .
H29C H 0.4413 0.6342 0.9815 0.033 Uiso 1 1 calc R . .
C30 C 0.20581(18) 0.64181(18) 1.02646(13) 0.0214(4) Uani 1 1 d U . .
H30A H 0.1970 0.5922 1.0684 0.032 Uiso 1 1 calc R . .
H30B H 0.1221 0.6528 1.0088 0.032 Uiso 1 1 calc R . .
H30C H 0.2813 0.7310 1.0634 0.032 Uiso 1 1 calc R . .
C8A C 0.5830(9) 0.5886(7) 0.7848(9) 0.0400(16) Uani 0.583(16) 1 d PDU A 1
H8AA H 0.6603 0.5701 0.7692 0.060 Uiso 0.583(16) 1 calc PR A 1
H8AB H 0.5031 0.5323 0.7262 0.060 Uiso 0.583(16) 1 calc PR A 1
H8AC H 0.5654 0.5676 0.8411 0.060 Uiso 0.583(16) 1 calc PR A 1
C8B C 0.6138(12) 0.6154(11) 0.8220(11) 0.0400(16) Uani 0.417(16) 1 d PDU A 2
H8BA H 0.6939 0.6015 0.8087 0.060 Uiso 0.417(16) 1 calc PR A 2
H8BB H 0.5323 0.5346 0.7770 0.060 Uiso 0.417(16) 1 calc PR A 2
H8BC H 0.6170 0.6321 0.8916 0.060 Uiso 0.417(16) 1 calc PR A 2
C10A C 0.505(3) 0.663(4) 0.5048(18) 0.0373(12) Uani 0.19(2) 1 d PDU B 3
H10A H 0.5474 0.6971 0.4605 0.056 Uiso 0.19(2) 1 calc PR B 3
H10B H 0.4384 0.5691 0.4656 0.056 Uiso 0.19(2) 1 calc PR B 3
H10C H 0.5749 0.6653 0.5558 0.056 Uiso 0.19(2) 1 calc PR B 3
C10B C 0.4789(8) 0.6592(7) 0.4883(4) 0.0373(12) Uani 0.81(2) 1 d PDU B 4
H10D H 0.5260 0.7004 0.4489 0.056 Uiso 0.81(2) 1 calc PR B 4
H10E H 0.3927 0.5839 0.4443 0.056 Uiso 0.81(2) 1 calc PR B 4
H10F H 0.5349 0.6255 0.5202 0.056 Uiso 0.81(2) 1 calc PR B 4
N1 N 0.02945(13) 0.51076(14) 0.65352(9) 0.0118(3) Uani 1 1 d U . .
H1A H -0.0324 0.4855 0.5977 0.014 Uiso 1 1 calc R . .
O1 O 0.07821(11) 0.65620(11) 0.83154(8) 0.0156(2) Uani 1 1 d U . .
O2 O -0.15529(11) 0.50283(12) 0.72833(9) 0.0165(3) Uani 1 1 d U . .
O3 O 0.14802(11) 0.67736(11) 0.53710(8) 0.0152(2) Uani 1 1 d U . .
O4 O 0.57529(12) 0.95227(13) 0.81226(10) 0.0274(3) Uani 1 1 d U . .
O5 O 0.49542(11) 0.75819(12) 0.83104(9) 0.0207(3) Uani 1 1 d DU . .
O6 O 0.38015(11) 0.69855(11) 0.62328(8) 0.0150(2) Uani 1 1 d DU . .
P1 P 0.23354(4) 0.68848(4) 0.62866(3) 0.01104(10) Uani 1 1 d U B .
S1 S -0.01544(4) 0.52671(4) 0.75459(3) 0.01145(10) Uani 1 1 d U . .

loop_
_atom_site_aniso_label
_atom_site_aniso_U_11
_atom_site_aniso_U_22
_atom_site_aniso_U_33
_atom_site_aniso_U_23
_atom_site_aniso_U_13
_atom_site_aniso_U_12
C1 0.0139(8) 0.0113(8) 0.0122(8) 0.0038(7) 0.0028(6) 0.0047(7)
C2 0.0189(8) 0.0120(9) 0.0154(8) 0.0053(7) 0.0026(7) 0.0047(7)
C3 0.0259(10) 0.0146(9) 0.0200(9) 0.0049(8) 0.0052(7) 0.0061(8)
C4 0.0308(10) 0.0143(9) 0.0148(8) 0.0011(7) 0.0018(7) 0.0050(8)
C5 0.0181(8) 0.0129(9) 0.0124(8) 0.0047(7) 0.0010(6) 0.0028(7)
C6 0.0179(9) 0.0179(9) 0.0132(8) 0.0056(7) -0.0032(6) 0.0023(7)
C7A 0.0170(9) 0.0365(12) 0.0371(17) 0.0206(11) 0.0065(9) 0.0117(9)
C7B 0.0170(9) 0.0365(12) 0.0371(17) 0.0206(11) 0.0065(9) 0.0117(9)
C9A 0.0139(15) 0.0201(15) 0.0227(14) 0.0133(14) 0.0092(13) 0.0035(12)
C9B 0.0139(15) 0.0201(15) 0.0227(14) 0.0133(14) 0.0092(13) 0.0035(12)
C11 0.0106(7) 0.0118(8) 0.0115(7) 0.0051(7) 0.0039(6) 0.0040(6)
C12 0.0135(8) 0.0136(9) 0.0136(8) 0.0047(7) 0.0053(6) 0.0059(7)
C13 0.0186(8) 0.0124(9) 0.0191(8) 0.0056(7) 0.0085(7) 0.0069(7)
C14 0.0309(10) 0.0231(10) 0.0238(9) 0.0130(8) 0.0127(8) 0.0161(9)
C15 0.0278(10) 0.0170(10) 0.0244(10) 0.0039(8) 0.0080(8) 0.0093(8)
C16 0.0150(8) 0.0139(8) 0.0131(7) 0.0078(7) 0.0079(6) 0.0079(7)
C17 0.0131(8) 0.0144(9) 0.0125(7) 0.0065(7) 0.0054(6) 0.0054(7)
C18 0.0133(8) 0.0128(9) 0.0155(8) 0.0059(7) 0.0033(6) 0.0032(7)
C19 0.0167(8) 0.0166(9) 0.0143(8) 0.0091(7) 0.0066(6) 0.0086(7)
C20 0.0130(8) 0.0175(9) 0.0126(8) 0.0070(7) 0.0042(6) 0.0065(7)
C21 0.0129(8) 0.0156(9) 0.0110(7) 0.0049(7) 0.0062(6) 0.0057(7)
C22 0.0138(8) 0.0147(9) 0.0142(8) 0.0076(7) 0.0020(6) 0.0048(7)
C23 0.0203(9) 0.0166(9) 0.0160(8) 0.0070(7) 0.0017(7) 0.0045(7)
C24 0.0138(8) 0.0254(10) 0.0214(9) 0.0119(8) 0.0048(7) 0.0062(7)
C25 0.0161(8) 0.0176(9) 0.0157(8) 0.0101(7) 0.0038(6) 0.0080(7)
C26 0.0297(10) 0.0223(10) 0.0203(9) 0.0122(8) 0.0092(8) 0.0153(8)
C27 0.0195(8) 0.0195(9) 0.0160(8) 0.0099(7) 0.0053(7) 0.0093(7)
C28 0.0137(8) 0.0149(9) 0.0138(8) 0.0063(7) 0.0026(6) 0.0035(7)
C29 0.0137(8) 0.0220(10) 0.0241(9) 0.0078(8) 0.0017(7) 0.0045(7)
C30 0.0227(9) 0.0180(10) 0.0165(8) 0.0029(8) 0.0044(7) 0.0055(8)
C8A 0.035(3) 0.029(3) 0.059(5) 0.013(3) 0.028(3) 0.016(3)
C8B 0.035(3) 0.029(3) 0.059(5) 0.013(3) 0.028(3) 0.016(3)
C10A 0.051(3) 0.0526(16) 0.047(2) 0.0371(19) 0.038(2) 0.039(2)
C10B 0.051(3) 0.0526(16) 0.047(2) 0.0371(19) 0.038(2) 0.039(2)
N1 0.0111(6) 0.0155(7) 0.0095(6) 0.0066(6) 0.0032(5) 0.0047(6)
O1 0.0199(6) 0.0114(6) 0.0131(6) 0.0036(5) 0.0054(5) 0.0052(5)
O2 0.0146(6) 0.0179(6) 0.0219(6) 0.0108(5) 0.0086(5) 0.0086(5)
O3 0.0165(6) 0.0145(6) 0.0125(6) 0.0058(5) 0.0022(5) 0.0047(5)
O4 0.0154(6) 0.0253(8) 0.0353(8) 0.0170(7) 0.0001(5) 0.0000(6)
O5 0.0178(6) 0.0224(7) 0.0228(6) 0.0120(6) 0.0037(5) 0.0080(5)
O6 0.0126(6) 0.0175(6) 0.0173(6) 0.0104(5) 0.0067(5) 0.0049(5)
P1 0.01070(19) 0.0106(2) 0.0106(2) 0.00443(17) 0.00286(15) 0.00323(17)
S1 0.01261(19) 0.0120(2) 0.01127(19) 0.00535(16) 0.00536(15) 0.00565(16)

loop_
_atom_type_symbol
_atom_type_description
_atom_type_scat_dispersion_real
_atom_type_scat_dispersion_imag
_atom_type_scat_source
C C 0.0033 0.0016 'International Tables Vol C Tables 4.2.6.8 and 6.1.1.4'
H H 0.0000 0.0000 'International Tables Vol C Tables 4.2.6.8 and 6.1.1.4'
N N 0.0061 0.0033 'International Tables Vol C Tables 4.2.6.8 and 6.1.1.4'
O O 0.0106 0.0060 'International Tables Vol C Tables 4.2.6.8 and 6.1.1.4'
P P 0.1023 0.0942 'International Tables Vol C Tables 4.2.6.8 and 6.1.1.4'
S S 0.1246 0.1234 'International Tables Vol C Tables 4.2.6.8 and 6.1.1.4'

loop_
_geom_angle_atom_site_label_1
_geom_angle_atom_site_label_2
_geom_angle_atom_site_label_3
_geom_angle
C2 C1 C5 104.20(13)
C2 C1 P1 111.93(11)
C5 C1 P1 119.28(11)
C2 C1 H1 106.9
C5 C1 H1 106.9
P1 C1 H1 106.9
C3 C2 C1 104.82(13)
C3 C2 H2A 110.8
C1 C2 H2A 110.8
C3 C2 H2B 110.8
C1 C2 H2B 110.8
H2A C2 H2B 108.9
C4 C3 C2 106.66(14)
C4 C3 H3A 110.4
C2 C3 H3A 110.4
C4 C3 H3B 110.4
C2 C3 H3B 110.4
H3A C3 H3B 108.6
C3 C4 C5 107.16(14)
C3 C4 H4A 110.3
C5 C4 H4A 110.3
C3 C4 H4B 110.3
C5 C4 H4B 110.3
H4A C4 H4B 108.5
C6 C5 C4 111.62(14)
C6 C5 C1 111.40(13)
C4 C5 C1 102.06(13)
C6 C5 H5 110.5
C4 C5 H5 110.5
C1 C5 H5 110.5
O4 C6 O5 124.00(16)
O4 C6 C5 124.77(16)
O5 C6 C5 111.23(14)
O5 C7A C8A 108.29(17)
O5 C7A H7AA 110.0
C8A C7A H7AA 110.0
O5 C7A H7AB 110.0
C8A C7A H7AB 110.0
H7AA C7A H7AB 108.4
O5 C7B C8B 108.31(17)
O5 C7B H7BA 110.0
C8B C7B H7BA 110.0
O5 C7B H7BB 110.0
C8B C7B H7BB 110.0
H7BA C7B H7BB 108.4
O6 C9A C10A 108.35(17)
O6 C9A H9AA 110.0
C10A C9A H9AA 110.0
O6 C9A H9AB 110.0
C10A C9A H9AB 110.0
H9AA C9A H9AB 108.4
O6 C9B C10B 108.41(16)
O6 C9B H9BA 110.0
C10B C9B H9BA 110.0
O6 C9B H9BB 110.0
C10B C9B H9BB 110.0
H9BA C9B H9BB 108.4
N1 C11 C12 111.23(13)
N1 C11 P1 107.06(10)
C12 C11 P1 108.63(10)
N1 C11 H11 110.0
C12 C11 H11 110.0
P1 C11 H11 110.0
C13 C12 C11 115.38(13)
C13 C12 H12A 108.4
C11 C12 H12A 108.4
C13 C12 H12B 108.4
C11 C12 H12B 108.4
H12A C12 H12B 107.5
C15 C13 C14 111.34(14)
C15 C13 C12 108.69(14)
C14 C13 C12 112.68(14)
C15 C13 H13 108.0
C14 C13 H13 108.0
C12 C13 H13 108.0
C13 C14 H14A 109.5
C13 C14 H14B 109.5
H14A C14 H14B 109.5
C13 C14 H14C 109.5
H14A C14 H14C 109.5
H14B C14 H14C 109.5
C13 C15 H15A 109.5
C13 C15 H15B 109.5
H15A C15 H15B 109.5
C13 C15 H15C 109.5
H15A C15 H15C 109.5
H15B C15 H15C 109.5
C21 C16 C17 120.33(15)
C21 C16 S1 121.57(12)
C17 C16 S1 118.06(12)
C18 C17 C16 117.89(15)
C18 C17 C22 115.77(14)
C16 C17 C22 126.32(14)
C19 C18 C17 123.17(16)
C19 C18 H18 118.4
C17 C18 H18 118.4
C18 C19 C20 117.63(15)
C18 C19 C25 121.62(15)
C20 C19 C25 120.72(15)
C19 C20 C21 123.38(15)
C19 C20 H20 118.3
C21 C20 H20 118.3
C20 C21 C16 117.49(15)
C20 C21 C28 115.50(14)
C16 C21 C28 127.00(15)
C17 C22 C23 112.06(13)
C17 C22 C24 109.76(13)
C23 C22 C24 110.14(14)
C17 C22 H22 108.3
C23 C22 H22 108.3
C24 C22 H22 108.3
C22 C23 H23A 109.5
C22 C23 H23B 109.5
H23A C23 H23B 109.5
C22 C23 H23C 109.5
H23A C23 H23C 109.5
H23B C23 H23C 109.5
C22 C24 H24A 109.5
C22 C24 H24B 109.5
H24A C24 H24B 109.5
C22 C24 H24C 109.5
H24A C24 H24C 109.5
H24B C24 H24C 109.5
C19 C25 C26 112.80(14)
C19 C25 C27 109.17(13)
C26 C25 C27 111.31(14)
C19 C25 H25 107.8
C26 C25 H25 107.8
C27 C25 H25 107.8
C25 C26 H26A 109.5
C25 C26 H26B 109.5
H26A C26 H26B 109.5
C25 C26 H26C 109.5
H26A C26 H26C 109.5
H26B C26 H26C 109.5
C25 C27 H27A 109.5
C25 C27 H27B 109.5
H27A C27 H27B 109.5
C25 C27 H27C 109.5
H27A C27 H27C 109.5
H27B C27 H27C 109.5
C29 C28 C21 113.06(14)
C29 C28 C30 109.57(14)
C21 C28 C30 109.52(13)
C29 C28 H28 108.2
C21 C28 H28 108.2
C30 C28 H28 108.2
C28 C29 H29A 109.5
C28 C29 H29B 109.5
H29A C29 H29B 109.5
C28 C29 H29C 109.5
H29A C29 H29C 109.5
H29B C29 H29C 109.5
C28 C30 H30A 109.5
C28 C30 H30B 109.5
H30A C30 H30B 109.5
C28 C30 H30C 109.5
H30A C30 H30C 109.5
H30B C30 H30C 109.5
C7A C8A H8AA 109.5
C7A C8A H8AB 109.5
H8AA C8A H8AB 109.5
C7A C8A H8AC 109.5
H8AA C8A H8AC 109.5
H8AB C8A H8AC 109.5
C7B C8B H8BA 109.5
C7B C8B H8BB 109.5
H8BA C8B H8BB 109.5
C7B C8B H8BC 109.5
H8BA C8B H8BC 109.5
H8BB C8B H8BC 109.5
C9A C10A H10A 109.5
C9A C10A H10B 109.5
H10A C10A H10B 109.5
C9A C10A H10C 109.5
H10A C10A H10C 109.5
H10B C10A H10C 109.5
C9B C10B H10D 109.5
C9B C10B H10E 109.5
H10D C10B H10E 109.5
C9B C10B H10F 109.5
H10D C10B H10F 109.5
H10E C10B H10F 109.5
C11 N1 S1 122.61(10)
C11 N1 H1A 118.7
S1 N1 H1A 118.7
C6 O5 C7B 114.0(4)
C6 O5 C7A 116.2(3)
C7B O5 C7A 4.2(11)
C9B O6 C9A 8.1(12)
C9B O6 P1 123.2(2)
C9A O6 P1 119.0(9)
O3 P1 O6 113.83(6)
O3 P1 C1 110.87(7)
O6 P1 C1 107.11(7)
O3 P1 C11 113.23(7)
O6 P1 C11 100.88(6)
C1 P1 C11 110.38(7)
O2 S1 O1 117.73(7)
O2 S1 N1 105.97(7)
O1 S1 N1 106.97(7)
O2 S1 C16 108.50(7)
O1 S1 C16 108.55(7)
N1 S1 C16 108.84(7)

loop_
_geom_bond_atom_site_label_1
_geom_bond_atom_site_label_2
_geom_bond_distance
C1 C2 1.547(2)
C1 C5 1.554(2)
C1 P1 1.8073(16)
C1 H1 1.0000
C2 C3 1.540(2)
C2 H2A 0.9900
C2 H2B 0.9900
C3 C4 1.538(2)
C3 H3A 0.9900
C3 H3B 0.9900
C4 C5 1.543(2)
C4 H4A 0.9900
C4 H4B 0.9900
C5 C6 1.511(2)
C5 H5 1.0000
C6 O4 1.211(2)
C6 O5 1.345(2)
C7A O5 1.4601(16)
C7A C8A 1.498(3)
C7A H7AA 0.9900
C7A H7AB 0.9900
C7B O5 1.4600(16)
C7B C8B 1.498(3)
C7B H7BA 0.9900
C7B H7BB 0.9900
C9A O6 1.4598(16)
C9A C10A 1.498(3)
C9A H9AA 0.9900
C9A H9AB 0.9900
C9B O6 1.4595(15)
C9B C10B 1.498(3)
C9B H9BA 0.9900
C9B H9BB 0.9900
C11 N1 1.4724(18)
C11 C12 1.540(2)
C11 P1 1.8318(16)
C11 H11 1.0000
C12 C13 1.529(2)
C12 H12A 0.9900
C12 H12B 0.9900
C13 C15 1.525(2)
C13 C14 1.526(2)
C13 H13 1.0000
C14 H14A 0.9800
C14 H14B 0.9800
C14 H14C 0.9800
C15 H15A 0.9800
C15 H15B 0.9800
C15 H15C 0.9800
C16 C21 1.423(2)
C16 C17 1.426(2)
C16 S1 1.7976(16)
C17 C18 1.389(2)
C17 C22 1.533(2)
C18 C19 1.384(2)
C18 H18 0.9500
C19 C20 1.385(2)
C19 C25 1.515(2)
C20 C21 1.394(2)
C20 H20 0.9500
C21 C28 1.534(2)
C22 C23 1.534(2)
C22 C24 1.539(2)
C22 H22 1.0000
C23 H23A 0.9800
C23 H23B 0.9800
C23 H23C 0.9800
C24 H24A 0.9800
C24 H24B 0.9800
C24 H24C 0.9800
C25 C26 1.529(2)
C25 C27 1.534(2)
C25 H25 1.0000
C26 H26A 0.9800
C26 H26B 0.9800
C26 H26C 0.9800
C27 H27A 0.9800
C27 H27B 0.9800
C27 H27C 0.9800
C28 C29 1.532(2)
C28 C30 1.535(2)
C28 H28 1.0000
C29 H29A 0.9800
C29 H29B 0.9800
C29 H29C 0.9800
C30 H30A 0.9800
C30 H30B 0.9800
C30 H30C 0.9800
C8A H8AA 0.9800
C8A H8AB 0.9800
C8A H8AC 0.9800
C8B H8BA 0.9800
C8B H8BB 0.9800
C8B H8BC 0.9800
C10A H10A 0.9800
C10A H10B 0.9800
C10A H10C 0.9800
C10B H10D 0.9800
C10B H10E 0.9800
C10B H10F 0.9800
N1 S1 1.6227(12)
N1 H1A 0.8800
O1 S1 1.4348(12)
O2 S1 1.4330(11)
O3 P1 1.4801(12)
O6 P1 1.5896(11)
